data_2226597
loop_
_publ_author_name
'Hao, Cheng-Jun'
'Zhao, Xiao-Jun'

_publ_section_title
;
 Diaquabis(4-carboxy-2-propyl-1<i>H</i>-imidazole-5-carboxylato-\k^2^<i>N</i>^3^,<i>O</i>^4^)zinc(II)
 <i>N</i>,<i>N</i>-dimethylformamide disolvate
;
_journal_coeditor_code NC2185
_journal_issue 7
_journal_name_full 'Acta Crystallographica Section E'
_journal_page_first m810
_journal_paper_doi 10.1107/S1600536810022282
_journal_volume 66
_journal_year 2010
_chemical_formula_iupac '[Zn (C8 H9 N2 O4)2 (H2 O)2], 2C3 H7 N O'
_chemical_formula_moiety 'C16 H22 N4 O10 Zn, 2(C3 H7 N O) '
_chemical_formula_sum 'C22 H36 N6 O12 Zn'
_chemical_formula_weight 641.94
_chemical_name_systematic
;
Diaquabis(4-carboxy-2-propyl-1<i>H</i>-imidazole-5-carboxylato-
\k^2^<i>N</i>^3^,<i>O</i>^4^)zinc(II) <i>N</i>,<i>N</i>-dimethylformamide
disolvate
;
_space_group_IT_number 2
_symmetry_cell_setting triclinic
_symmetry_space_group_name_Hall '-P 1'
_symmetry_space_group_name_H-M 'P -1'
_atom_sites_solution_hydrogens geom
_atom_sites_solution_primary direct
_atom_sites_solution_secondary difmap
_audit_creation_method SHELXL-97
_cell_angle_alpha 76.2810(10)
_cell_angle_beta 87.621(2)
_cell_angle_gamma 68.8880(10)
_cell_formula_units_Z 1
_cell_length_a 7.3619(9)
_cell_length_b 9.3194(13)
_cell_length_c 11.2301(15)
_cell_measurement_reflns_used 2051
_cell_measurement_temperature 298(2)
_cell_measurement_theta_max 23.917
_cell_measurement_theta_min 2.483
_cell_volume 697.44(16)
_computing_cell_refinement 'SAINT (Bruker, 2007)'
_computing_data_collection 'SMART (Bruker, 2007)'
_computing_data_reduction 'SAINT (Bruker, 2007)'
_computing_molecular_graphics 'SHELXTL (Sheldrick, 2008)'
_computing_publication_material 'SHELXTL (Sheldrick, 2008)'
_computing_structure_refinement 'SHELXL97 (Sheldrick, 2008)'
_computing_structure_solution 'SHELXS97 (Sheldrick, 2008)'
_diffrn_ambient_temperature 298(2)
_diffrn_measured_fraction_theta_full 0.986
_diffrn_measured_fraction_theta_max 0.986
_diffrn_measurement_device_type 'Bruker SMART 1000 CCD area-detector'
_diffrn_measurement_method '\f and \w scans'
_diffrn_radiation_monochromator graphite
_diffrn_radiation_source 'fine-focus sealed tube'
_diffrn_radiation_type MoK\a
_diffrn_radiation_wavelength 0.71073
_diffrn_reflns_av_R_equivalents 0.0147
_diffrn_reflns_av_sigmaI/netI 0.0272
_diffrn_reflns_limit_h_max 8
_diffrn_reflns_limit_h_min -8
_diffrn_reflns_limit_k_max 11
_diffrn_reflns_limit_k_min -10
_diffrn_reflns_limit_l_max 10
_diffrn_reflns_limit_l_min -13
_diffrn_reflns_number 3640
_diffrn_reflns_theta_full 25.00
_diffrn_reflns_theta_max 25.00
_diffrn_reflns_theta_min 1.87
_diffrn_standards_number 0
_exptl_absorpt_coefficient_mu 0.952
_exptl_absorpt_correction_T_max 0.7967
_exptl_absorpt_correction_T_min 0.6848
_exptl_absorpt_correction_type multi-scan
_exptl_absorpt_process_details '(SADABS; Bruker, 2007)'
_exptl_crystal_colour colorless
_exptl_crystal_density_diffrn 1.528
_exptl_crystal_density_method 'not measured'
_exptl_crystal_description block
_exptl_crystal_F_000 336
_exptl_crystal_size_max 0.43
_exptl_crystal_size_mid 0.28
_exptl_crystal_size_min 0.25
_refine_diff_density_max 0.257
_refine_diff_density_min -0.333
_refine_ls_extinction_coef 0.067(4)
_refine_ls_extinction_expression Fc^*^=kFc[1+0.001xFc^2^\l^3^/sin(2\q)]^-1/4^
_refine_ls_extinction_method 'SHELXTL (Sheldrick, 2008)'
_refine_ls_goodness_of_fit_ref 1.063
_refine_ls_hydrogen_treatment constr
_refine_ls_matrix_type full
_refine_ls_number_parameters 179
_refine_ls_number_reflns 2425
_refine_ls_number_restraints 0
_refine_ls_restrained_S_all 1.063
_refine_ls_R_factor_all 0.0338
_refine_ls_R_factor_gt 0.0285
_refine_ls_shift/su_max 0.000
_refine_ls_shift/su_mean 0.000
_refine_ls_structure_factor_coef Fsqd
_refine_ls_weighting_details 'calc w=1/[\s^2^(Fo^2^)+(0.0389P)^2^+0.2536P] where P=(Fo^2^+2Fc^2^)/3'
_refine_ls_weighting_scheme calc
_refine_ls_wR_factor_gt 0.0714
_refine_ls_wR_factor_ref 0.0760
_reflns_number_gt 2205
_reflns_number_total 2425
_reflns_threshold_expression I>2\s(I)
_cod_data_source_file nc2185.cif
_cod_data_source_block I
_cod_database_code 2226597
_cod_database_fobs_code 2226597

loop_
_symmetry_equiv_pos_as_xyz
'x, y, z'
'-x, -y, -z'

loop_
_atom_site_type_symbol
_atom_site_label
_atom_site_fract_x
_atom_site_fract_y
_atom_site_fract_z
_atom_site_U_iso_or_equiv
_atom_site_adp_type
_atom_site_calc_flag
_atom_site_refinement_flags
_atom_site_occupancy
_atom_site_disorder_assembly
_atom_site_disorder_group
Zn Zn1 0.5000 0.5000 0.5000 0.02921(14) Uani d S 1 . .
N N1 0.6351(2) 0.25671(17) 0.54820(14) 0.0248(3) Uani d . 1 . .
N N2 0.8023(2) 0.00172(18) 0.60587(15) 0.0287(4) Uani d . 1 . .
H H1N1 0.8740 -0.0885 0.6506 0.034 Uiso calc R 1 . .
N N3 0.1215(3) 0.4911(2) 0.86419(18) 0.0419(4) Uani d . 1 . .
O O1 0.4380(2) 0.43510(15) 0.33379(12) 0.0342(3) Uani d . 1 . .
O O2 0.49486(10) 0.22669(8) 0.25454(6) 0.0384(4) Uani d . 1 . .
H H1O2 0.5591 0.1315 0.2727 0.058 Uiso d PR 0.60 A 1
O O3 0.68632(10) -0.06116(8) 0.31714(6) 0.0423(4) Uani d R 1 . .
H H1O3 0.6132 0.0311 0.2920 0.063 Uiso d PR 0.40 A 2
O O4 0.86310(10) -0.23869(8) 0.47855(6) 0.0412(4) Uani d R 1 . .
O O5 0.03879(10) 0.74901(8) 0.76828(6) 0.0575(5) Uani d R 1 . .
O O6 0.77394(10) 0.51222(8) 0.43114(6) 0.0381(4) Uani d R 1 . .
H H1O6 0.7938 0.5887 0.4435 0.057 Uiso d R 1 . .
H H2O6 0.8631 0.4310 0.4647 0.057 Uiso d R 1 . .
C C1 0.5133(3) 0.2910(2) 0.34026(17) 0.0275(4) Uani d . 1 . .
C C2 0.6268(3) 0.1875(2) 0.45418(17) 0.0240(4) Uani d . 1 . .
C C3 0.7305(3) 0.0277(2) 0.48902(17) 0.0251(4) Uani d . 1 . .
C C4 0.7647(3) -0.1017(2) 0.42490(19) 0.0306(4) Uani d . 1 . .
C C5 0.7424(3) 0.1403(2) 0.63940(17) 0.0272(4) Uani d . 1 . .
C C6 0.7850(3) 0.1559(2) 0.76285(18) 0.0357(5) Uani d . 1 . .
H H6C 0.7435 0.2675 0.7620 0.043 Uiso calc R 1 . .
H H6D 0.9247 0.1093 0.7807 0.043 Uiso calc R 1 . .
C C7 0.6844(4) 0.0768(3) 0.8641(2) 0.0553(7) Uani d . 1 . .
H H7A 0.5456 0.1187 0.8432 0.066 Uiso calc R 1 . .
H H7B 0.7320 -0.0358 0.8679 0.066 Uiso calc R 1 . .
C C8 0.7156(4) 0.0996(3) 0.9888(2) 0.0571(7) Uani d . 1 . .
H H8B 0.7054 0.2071 0.9815 0.086 Uiso calc PR 0.60 B 1
H H8C 0.8429 0.0289 1.0226 0.086 Uiso calc PR 0.60 B 1
H H8A 0.6186 0.0775 1.0420 0.086 Uiso calc PR 0.60 B 1
H H8E 0.8356 0.1177 0.9921 0.086 Uiso d PR 0.40 B 2
H H8D 0.7220 0.0065 1.0504 0.086 Uiso d PR 0.40 B 2
H H8F 0.6094 0.1893 1.0037 0.086 Uiso d PR 0.40 B 2
C C9 0.0112(3) 0.6238(3) 0.7883(2) 0.0442(6) Uani d . 1 . .
H H9 -0.0947 0.6218 0.7473 0.053 Uiso calc R 1 . .
C C10 0.2943(4) 0.4853(3) 0.9244(3) 0.0616(7) Uani d . 1 . .
H H10A 0.4070 0.4350 0.8825 0.092 Uiso calc R 1 . .
H H10B 0.3051 0.4261 1.0080 0.092 Uiso calc R 1 . .
H H10C 0.2858 0.5910 0.9226 0.092 Uiso calc R 1 . .
C C11 0.0897(6) 0.3442(3) 0.8741(3) 0.0793(10) Uani d . 1 . .
H H11A -0.0320 0.3659 0.8325 0.119 Uiso calc R 1 . .
H H11B 0.0863 0.2947 0.9590 0.119 Uiso calc R 1 . .
H H11C 0.1939 0.2747 0.8372 0.119 Uiso calc R 1 . .

loop_
_atom_site_aniso_label
_atom_site_aniso_U_11
_atom_site_aniso_U_22
_atom_site_aniso_U_33
_atom_site_aniso_U_12
_atom_site_aniso_U_13
_atom_site_aniso_U_23
Zn1 0.0353(2) 0.01589(19) 0.0328(2) -0.00545(13) -0.00206(13) -0.00454(13)
N1 0.0288(8) 0.0178(8) 0.0263(8) -0.0071(6) -0.0014(6) -0.0037(6)
N2 0.0310(8) 0.0161(8) 0.0325(9) -0.0048(7) -0.0042(7) 0.0012(7)
N3 0.0475(11) 0.0272(10) 0.0455(11) -0.0102(8) 0.0006(9) -0.0037(8)
O1 0.0437(8) 0.0194(7) 0.0312(8) -0.0033(6) -0.0080(6) -0.0020(6)
O2 0.0494(9) 0.0298(8) 0.0317(8) -0.0069(7) -0.0092(6) -0.0090(6)
O3 0.0549(9) 0.0284(8) 0.0421(9) -0.0081(7) -0.0025(7) -0.0156(7)
O4 0.0415(8) 0.0192(7) 0.0586(10) -0.0040(6) -0.0032(7) -0.0113(7)
O5 0.0633(11) 0.0276(9) 0.0651(12) -0.0046(8) -0.0201(9) 0.0046(8)
O6 0.0358(8) 0.0230(7) 0.0548(10) -0.0097(6) 0.0027(7) -0.0097(7)
C1 0.0283(10) 0.0239(10) 0.0281(10) -0.0075(8) 0.0003(8) -0.0050(8)
C2 0.0248(9) 0.0205(9) 0.0264(10) -0.0081(7) 0.0016(7) -0.0051(7)
C3 0.0245(9) 0.0199(9) 0.0300(10) -0.0077(7) 0.0017(7) -0.0045(8)
C4 0.0285(10) 0.0229(10) 0.0410(12) -0.0089(8) 0.0050(9) -0.0100(9)
C5 0.0291(10) 0.0199(9) 0.0296(10) -0.0079(8) -0.0023(8) -0.0011(7)
C6 0.0445(12) 0.0277(11) 0.0320(11) -0.0117(9) -0.0089(9) -0.0020(8)
C7 0.0699(17) 0.0634(17) 0.0420(14) -0.0321(14) 0.0123(12) -0.0188(12)
C8 0.0653(17) 0.0591(17) 0.0402(14) -0.0146(14) 0.0039(12) -0.0123(12)
C9 0.0379(12) 0.0437(14) 0.0437(13) -0.0057(10) -0.0053(10) -0.0099(11)
C10 0.0469(14) 0.0528(16) 0.0639(18) -0.0051(12) -0.0138(13) 0.0076(13)
C11 0.113(3) 0.0437(17) 0.089(2) -0.0384(18) 0.014(2) -0.0156(16)

loop_
_atom_type_symbol
_atom_type_description
_atom_type_scat_dispersion_real
_atom_type_scat_dispersion_imag
_atom_type_scat_source
C C 0.0033 0.0016 'International Tables Vol C Tables 4.2.6.8 and 6.1.1.4'
H H 0.0000 0.0000 'International Tables Vol C Tables 4.2.6.8 and 6.1.1.4'
O O 0.0106 0.0060 'International Tables Vol C Tables 4.2.6.8 and 6.1.1.4'
N N 0.0061 0.0033 'International Tables Vol C Tables 4.2.6.8 and 6.1.1.4'
Zn Zn 0.2839 1.4301 'International Tables Vol C Tables 4.2.6.8 and 6.1.1.4'

loop_
_geom_angle_atom_site_label_1
_geom_angle_atom_site_label_2
_geom_angle_atom_site_label_3
_geom_angle_site_symmetry_1
_geom_angle_site_symmetry_3
_geom_angle
_geom_angle_publ_flag
N1 Zn1 N1 . 2_666 180.0 ?
N1 Zn1 O6 . 2_666 92.14(5) ?
N1 Zn1 O6 2_666 2_666 87.86(5) ?
N1 Zn1 O6 . . 87.86(5) ?
N1 Zn1 O6 2_666 . 92.14(5) ?
O6 Zn1 O6 2_666 . 180.0 ?
N1 Zn1 O1 . . 78.58(5) ?
N1 Zn1 O1 2_666 . 101.43(5) ?
O6 Zn1 O1 2_666 . 88.98(4) ?
O6 Zn1 O1 . . 91.02(4) ?
N1 Zn1 O1 . 2_666 101.43(5) ?
N1 Zn1 O1 2_666 2_666 78.57(5) ?
O6 Zn1 O1 2_666 2_666 91.02(4) ?
O6 Zn1 O1 . 2_666 88.98(4) ?
O1 Zn1 O1 . 2_666 180.0 ?
C5 N1 C2 . . 106.21(15) ?
C5 N1 Zn1 . . 141.02(13) ?
C2 N1 Zn1 . . 112.56(12) ?
C5 N2 C3 . . 108.91(16) ?
C5 N2 H1N1 . . 125.5 ?
C3 N2 H1N1 . . 125.5 ?
C9 N3 C10 . . 119.9(2) ?
C9 N3 C11 . . 121.1(2) ?
C10 N3 C11 . . 118.4(2) ?
C1 O1 Zn1 . . 112.88(12) ?
C1 O2 H1O2 . . 110.3 ?
C4 O3 H1O3 . . 117.8 ?
Zn1 O6 H1O6 . . 112.3 ?
Zn1 O6 H2O6 . . 109.2 ?
H1O6 O6 H2O6 . . 108.9 ?
O1 C1 O2 . . 123.54(16) ?
O1 C1 C2 . . 118.08(17) ?
O2 C1 C2 . . 118.37(16) ?
C3 C2 N1 . . 109.67(16) ?
C3 C2 C1 . . 132.62(17) ?
N1 C2 C1 . . 117.71(16) ?
N2 C3 C2 . . 105.17(16) ?
N2 C3 C4 . . 122.91(17) ?
C2 C3 C4 . . 131.90(18) ?
O4 C4 O3 . . 124.73(17) ?
O4 C4 C3 . . 118.93(18) ?
O3 C4 C3 . . 116.34(16) ?
N1 C5 N2 . . 110.03(17) ?
N1 C5 C6 . . 126.12(17) ?
N2 C5 C6 . . 123.80(17) ?
C5 C6 C7 . . 113.04(18) ?
C5 C6 H6C . . 109.0 ?
C7 C6 H6C . . 109.0 ?
C5 C6 H6D . . 109.0 ?
C7 C6 H6D . . 109.0 ?
H6C C6 H6D . . 107.8 ?
C8 C7 C6 . . 113.9(2) ?
C8 C7 H7A . . 108.8 ?
C6 C7 H7A . . 108.8 ?
C8 C7 H7B . . 108.8 ?
C6 C7 H7B . . 108.8 ?
H7A C7 H7B . . 107.7 ?
C7 C8 H8B . . 109.5 ?
C7 C8 H8C . . 109.5 ?
C7 C8 H8A . . 109.5 ?
C7 C8 H8E . . 109.5 ?
C7 C8 H8D . . 109.5 ?
H8E C8 H8D . . 109.5 ?
C7 C8 H8F . . 109.5 ?
H8E C8 H8F . . 109.5 ?
H8D C8 H8F . . 109.5 ?
O5 C9 N3 . . 124.6(2) ?
O5 C9 H9 . . 117.7 ?
N3 C9 H9 . . 117.7 ?
N3 C10 H10A . . 109.5 ?
N3 C10 H10B . . 109.5 ?
H10A C10 H10B . . 109.5 ?
N3 C10 H10C . . 109.5 ?
H10A C10 H10C . . 109.5 ?
H10B C10 H10C . . 109.5 ?
N3 C11 H11A . . 109.5 ?
N3 C11 H11B . . 109.5 ?
H11A C11 H11B . . 109.5 ?
N3 C11 H11C . . 109.5 ?
H11A C11 H11C . . 109.5 ?
H11B C11 H11C . . 109.5 ?

loop_
_geom_bond_atom_site_label_1
_geom_bond_atom_site_label_2
_geom_bond_site_symmetry_2
_geom_bond_distance
_geom_bond_publ_flag
Zn1 N1 . 2.0643(15) ?
Zn1 N1 2_666 2.0643(15) ?
Zn1 O6 2_666 2.1616 ?
Zn1 O6 . 2.1616 ?
Zn1 O1 . 2.2053(14) ?
Zn1 O1 2_666 2.2053(14) ?
N1 C5 . 1.331(2) ?
N1 C2 . 1.375(2) ?
N2 C5 . 1.346(2) ?
N2 C3 . 1.369(2) ?
N2 H1N1 . 0.8600 ?
N3 C9 . 1.322(3) ?
N3 C10 . 1.443(3) ?
N3 C11 . 1.448(3) ?
O1 C1 . 1.240(2) ?
O2 C1 . 1.284(2) ?
O2 H1O2 . 0.8200 ?
O3 C4 . 1.274(2) ?
O3 H1O3 . 0.8200 ?
O4 C4 . 1.234(2) ?
O5 C9 . 1.223(3) ?
O6 H1O6 . 0.8201 ?
O6 H2O6 . 0.8200 ?
C1 C2 . 1.479(3) ?
C2 C3 . 1.372(3) ?
C3 C4 . 1.488(3) ?
C5 C6 . 1.485(3) ?
C6 C7 . 1.520(3) ?
C6 H6C . 0.9700 ?
C6 H6D . 0.9700 ?
C7 C8 . 1.505(3) ?
C7 H7A . 0.9700 ?
C7 H7B . 0.9700 ?
C8 H8B . 0.9600 ?
C8 H8C . 0.9600 ?
C8 H8A . 0.9600 ?
C8 H8E . 0.9602 ?
C8 H8D . 0.9601 ?
C8 H8F . 0.9602 ?
C9 H9 . 0.9300 ?
C10 H10A . 0.9600 ?
C10 H10B . 0.9600 ?
C10 H10C . 0.9600 ?
C11 H11A . 0.9600 ?
C11 H11B . 0.9600 ?
C11 H11C . 0.9600 ?

loop_
_geom_hbond_atom_site_label_D
_geom_hbond_atom_site_label_H
_geom_hbond_atom_site_label_A
_geom_hbond_site_symmetry_A
_geom_hbond_distance_DH
_geom_hbond_distance_HA
_geom_hbond_distance_DA
_geom_hbond_angle_DHA
O6 H2O6 O4 2_756 0.82 2.16 2.9594(14) 166.8
O6 H1O6 O4 1_565 0.82 1.98 2.796 175.3
O3 H1O3 O2 . 0.82 1.67 2.478 169.1
O2 H1O2 O3 . 0.82 1.66 2.478 177.0
N2 H1N1 O5 1_645 0.86 1.84 2.6789(17) 166.0

loop_
_geom_torsion_atom_site_label_1
_geom_torsion_atom_site_label_2
_geom_torsion_atom_site_label_3
_geom_torsion_atom_site_label_4
_geom_torsion_site_symmetry_1
_geom_torsion_site_symmetry_2
_geom_torsion_site_symmetry_3
_geom_torsion_site_symmetry_4
_geom_torsion
_geom_torsion_publ_flag
N1 Zn1 N1 C5 2_666 . . . 2E1(10) ?
O6 Zn1 N1 C5 2_666 . . . -94.0(2) ?
O6 Zn1 N1 C5 . . . . 86.0(2) ?
O1 Zn1 N1 C5 . . . . 177.5(2) ?
O1 Zn1 N1 C5 2_666 . . . -2.5(2) ?
N1 Zn1 N1 C2 2_666 . . . -15E1(10) ?
O6 Zn1 N1 C2 2_666 . . . 92.28(12) ?
O6 Zn1 N1 C2 . . . . -87.72(12) ?
O1 Zn1 N1 C2 . . . . 3.76(12) ?
O1 Zn1 N1 C2 2_666 . . . -176.24(12) ?
N1 Zn1 O1 C1 . . . . -2.53(13) ?
N1 Zn1 O1 C1 2_666 . . . 177.47(13) ?
O6 Zn1 O1 C1 2_666 . . . -94.92(13) ?
O6 Zn1 O1 C1 . . . . 85.08(13) ?
O1 Zn1 O1 C1 2_666 . . . 17E1(10) ?
Zn1 O1 C1 O2 . . . . 179.33(13) ?
Zn1 O1 C1 C2 . . . . 0.8(2) ?
C5 N1 C2 C3 . . . . -0.1(2) ?
Zn1 N1 C2 C3 . . . . 175.82(12) ?
C5 N1 C2 C1 . . . . 179.37(16) ?
Zn1 N1 C2 C1 . . . . -4.7(2) ?
O1 C1 C2 C3 . . . . -178.04(19) ?
O2 C1 C2 C3 . . . . 3.3(3) ?
O1 C1 C2 N1 . . . . 2.6(3) ?
O2 C1 C2 N1 . . . . -175.99(15) ?
C5 N2 C3 C2 . . . . 0.5(2) ?
C5 N2 C3 C4 . . . . -178.27(17) ?
N1 C2 C3 N2 . . . . -0.2(2) ?
C1 C2 C3 N2 . . . . -179.58(19) ?
N1 C2 C3 C4 . . . . 178.35(18) ?
C1 C2 C3 C4 . . . . -1.0(4) ?
N2 C3 C4 O4 . . . . -0.5(3) ?
C2 C3 C4 O4 . . . . -178.83(17) ?
N2 C3 C4 O3 . . . . 178.75(15) ?
C2 C3 C4 O3 . . . . 0.4(3) ?
C2 N1 C5 N2 . . . . 0.4(2) ?
Zn1 N1 C5 N2 . . . . -173.60(14) ?
C2 N1 C5 C6 . . . . -177.05(18) ?
Zn1 N1 C5 C6 . . . . 8.9(3) ?
C3 N2 C5 N1 . . . . -0.6(2) ?
C3 N2 C5 C6 . . . . 176.97(17) ?
N1 C5 C6 C7 . . . . 110.5(2) ?
N2 C5 C6 C7 . . . . -66.6(3) ?
C5 C6 C7 C8 . . . . -176.5(2) ?
C10 N3 C9 O5 . . . . -3.7(4) ?
C11 N3 C9 O5 . . . . -174.1(2) ?
